data_1548294
loop_
_publ_author_name
'Pratap S. Patil'
'Ting-Jen Rachel Cheng'
'Medel Manuel L. Zulueta'
'Shih-Ting Yang'
'Larry S. Lico'
'Shang-Cheng Hung'

_publ_section_title
;
 Total synthesis of tetraacylated phosphatidylinositol hexamannoside and
 evaluation of its immunomodulatory activity
;
_journal_name_full 'Nature Communications'
_journal_page_first 7239
_journal_paper_doi 10.1038/ncomms8239
_journal_volume 6
_journal_year 2015
_chemical_absolute_configuration unk
_chemical_formula_moiety 'C27 H26 O5 S'
_chemical_formula_sum 'C27 H26 O5 S'
_chemical_formula_weight 462.54
_space_group_IT_number 1
_symmetry_cell_setting triclinic
_symmetry_Int_Tables_number 1
_symmetry_space_group_name_Hall 'P 1'
_symmetry_space_group_name_H-M 'P 1'
_atom_sites_solution_hydrogens geom
_cell_angle_alpha 115.307(2)
_cell_angle_beta 97.601(2)
_cell_angle_gamma 94.255(2)
_cell_formula_units_Z 1
_cell_length_a 4.65980(10)
_cell_length_b 11.2839(3)
_cell_length_c 12.0321(3)
_cell_measurement_reflns_used 7518
_cell_measurement_temperature 100.0(2)
_cell_measurement_theta_max 31.49
_cell_measurement_theta_min 3.33
_cell_volume 560.85(3)
_computing_cell_refinement 'Bruker APEX2'
_computing_data_collection 'Bruker APEX2'
_computing_data_reduction 'Bruker SAINT'
_computing_molecular_graphics 'Ortep-3 for Windows (Farrugia, 1997)'
_computing_publication_material 'WinGX publication routines (Farrugia, 1999)'
_computing_structure_refinement 'SHELXL-2013 (Sheldrick, 2013)'
_computing_structure_solution 'SHELXS-97 (Sheldrick, 1997)'
_diffrn_ambient_temperature 100.0(2)
_diffrn_measured_fraction_theta_full 0.999
_diffrn_measured_fraction_theta_max 1
_diffrn_measurement_device_type 'CCD area detector'
_diffrn_measurement_method 'phi and omega scans'
_diffrn_radiation_monochromator graphite
_diffrn_radiation_type MoK\a
_diffrn_radiation_wavelength 0.71073
_diffrn_reflns_av_R_equivalents 0.0324
_diffrn_reflns_Laue_measured_fraction_full 0.999
_diffrn_reflns_Laue_measured_fraction_max 1
_diffrn_reflns_limit_h_max 5
_diffrn_reflns_limit_h_min -3
_diffrn_reflns_limit_k_max 14
_diffrn_reflns_limit_k_min -14
_diffrn_reflns_limit_l_max 15
_diffrn_reflns_limit_l_min -15
_diffrn_reflns_number 10062
_diffrn_reflns_point_group_measured_fraction_full 0.714
_diffrn_reflns_point_group_measured_fraction_max 0.692
_diffrn_reflns_theta_full 25
_diffrn_reflns_theta_max 27.097
_diffrn_reflns_theta_min 1.904
_exptl_absorpt_coefficient_mu 0.182
_exptl_absorpt_correction_T_max 0.968
_exptl_absorpt_correction_T_min 0.9474
_exptl_absorpt_correction_type multi-scan
_exptl_absorpt_process_details 'Bruker SADABS, 1996'
_exptl_crystal_colour colourless
_exptl_crystal_density_diffrn 1.369
_exptl_crystal_density_meas ?
_exptl_crystal_description niddle
_exptl_crystal_F_000 244
_exptl_crystal_size_max 0.3
_exptl_crystal_size_mid 0.28
_exptl_crystal_size_min 0.18
_refine_diff_density_max 0.227
_refine_diff_density_min -0.196
_refine_diff_density_rms 0.038
_refine_ls_abs_structure_details
;
 Flack x determined using 847 quotients [(I+)-(I-)]/[(I+)+(I-)]
 (Parsons and Flack (2004), Acta Cryst. A60, s61).
;
_refine_ls_abs_structure_Flack 0.07(4)
_refine_ls_extinction_method none
_refine_ls_goodness_of_fit_ref 1.029
_refine_ls_hydrogen_treatment constr
_refine_ls_matrix_type full
_refine_ls_number_parameters 299
_refine_ls_number_reflns 3396
_refine_ls_number_restraints 3
_refine_ls_restrained_S_all 1.028
_refine_ls_R_factor_all 0.0318
_refine_ls_R_factor_gt 0.0278
_refine_ls_shift/su_max 0
_refine_ls_shift/su_mean 0
_refine_ls_structure_factor_coef Fsqd
_refine_ls_weighting_details 'w=1/[\s^2^(Fo^2^)+(0.0198P)^2^+0.1766P] where P=(Fo^2^+2Fc^2^)/3'
_refine_ls_weighting_scheme calc
_refine_ls_wR_factor_gt 0.0573
_refine_ls_wR_factor_ref 0.0591
_reflns_number_gt 3188
_reflns_number_total 3396
_reflns_threshold_expression 'I > 2\s(I)'
_cod_data_source_file ncomms8239-s2.cif
_cod_data_source_block i14220
_cod_depositor_comments
;
The following automatic conversions were performed:

'_exptl_crystal_density_meas' value 'not measured' was changed to '?'
- the value is perceived as not measured.

Automatic conversion script
Id: cif_fix_values 5376 2017-05-30 11:51:03Z andrius 
;
_cod_database_code 1548294

loop_
_symmetry_equiv_pos_as_xyz
'x, y, z'

loop_
_atom_site_label
_atom_site_type_symbol
_atom_site_fract_x
_atom_site_fract_y
_atom_site_fract_z
_atom_site_U_iso_or_equiv
_atom_site_adp_type
_atom_site_occupancy
_atom_site_calc_flag
_atom_site_disorder_assembly
_atom_site_disorder_group
S S 0.02859(11) 0.72699(6) 0.44237(5) 0.01751(14) Uani 1 d . .
O2 O -0.1567(3) 0.84830(16) 0.78183(15) 0.0148(4) Uani 1 d . .
O3 O 0.2170(3) 0.77669(15) 0.86817(14) 0.0127(3) Uani 1 d . .
O4 O 0.2014(3) 0.47962(16) 0.70746(15) 0.0131(3) Uani 1 d . .
O5 O -0.3113(3) 0.59268(15) 0.53090(14) 0.0130(3) Uani 1 d . .
O6 O -0.0431(3) 0.29578(16) 0.52645(15) 0.0163(4) Uani 1 d . .
C1 C -0.1778(5) 0.7219(2) 0.5602(2) 0.0129(5) Uani 1 d . .
H1 H -0.3389 0.7762 0.5622 0.015 Uiso 1 calc . .
C2 C 0.0221(5) 0.7907(2) 0.6891(2) 0.0132(5) Uani 1 d . .
H2 H 0.167 0.8619 0.6912 0.016 Uiso 1 calc . .
C3 C 0.1826(5) 0.7016(2) 0.7348(2) 0.0126(5) Uani 1 d . .
H3 H 0.379 0.6947 0.7095 0.015 Uiso 1 calc . .
C4 C 0.0122(5) 0.5653(2) 0.6864(2) 0.0124(5) Uani 1 d . .
H4 H -0.1561 0.5698 0.731 0.015 Uiso 1 calc . .
C5 C -0.1010(5) 0.5126(2) 0.5473(2) 0.0130(4) Uani 1 d . .
H5 H 0.0642 0.5171 0.5033 0.016 Uiso 1 calc . .
C6 C -0.2485(5) 0.3707(2) 0.4955(2) 0.0158(5) Uani 1 d . .
H6A H -0.4248 0.3674 0.5325 0.019 Uiso 1 calc . .
H6B H -0.3094 0.333 0.4037 0.019 Uiso 1 calc . .
C7 C 0.0471(5) 0.3481(2) 0.6570(2) 0.0140(5) Uani 1 d . .
H7 H -0.1281 0.3492 0.697 0.017 Uiso 1 calc . .
C8 C 0.2518(5) 0.2646(2) 0.6875(2) 0.0149(5) Uani 1 d . .
C9 C 0.3818(5) 0.3066(2) 0.8110(2) 0.0188(5) Uani 1 d . .
H9 H 0.3428 0.3871 0.8737 0.023 Uiso 1 calc . .
C10 C 0.5696(5) 0.2316(3) 0.8438(2) 0.0219(6) Uani 1 d . .
H10 H 0.6565 0.2604 0.9288 0.026 Uiso 1 calc . .
C11 C 0.6292(6) 0.1150(3) 0.7522(3) 0.0240(6) Uani 1 d . .
H11 H 0.7584 0.064 0.7741 0.029 Uiso 1 calc . .
C12 C 0.5004(6) 0.0733(3) 0.6295(3) 0.0250(6) Uani 1 d . .
H12 H 0.5417 -0.0067 0.5669 0.03 Uiso 1 calc . .
C13 C 0.3100(5) 0.1470(2) 0.5955(2) 0.0194(5) Uani 1 d . .
H13 H 0.2211 0.1171 0.5106 0.023 Uiso 1 calc . .
C14 C -0.0490(5) 0.8303(2) 0.8899(2) 0.0129(5) Uani 1 d . .
H14 H -0.1934 0.7662 0.8987 0.015 Uiso 1 calc . .
C15 C 0.0114(5) 0.9589(2) 1.0071(2) 0.0146(5) Uani 1 d . .
C16 C 0.2071(6) 1.0636(2) 1.0176(2) 0.0217(5) Uani 1 d . .
H16 H 0.3024 1.0549 0.95 0.026 Uiso 1 calc . .
C17 C 0.2628(6) 1.1805(3) 1.1269(3) 0.0283(6) Uani 1 d . .
H17 H 0.3952 1.2526 1.1339 0.034 Uiso 1 calc . .
C18 C 0.1260(6) 1.1933(3) 1.2267(3) 0.0295(7) Uani 1 d . .
H18 H 0.166 1.2735 1.3018 0.035 Uiso 1 calc . .
C19 C -0.0668(6) 1.0895(3) 1.2163(3) 0.0275(6) Uani 1 d . .
H19 H -0.1598 1.0979 1.2844 0.033 Uiso 1 calc . .
C20 C -0.1268(6) 0.9716(3) 1.1060(2) 0.0208(5) Uani 1 d . .
H20 H -0.262 0.9002 1.0986 0.025 Uiso 1 calc . .
C21 C -0.2721(5) 0.6875(2) 0.3192(2) 0.0154(5) Uani 1 d . .
C22 C -0.4040(5) 0.5572(2) 0.2469(2) 0.0172(5) Uani 1 d . .
H22 H -0.3299 0.4879 0.2614 0.021 Uiso 1 calc . .
C23 C -0.6449(5) 0.5283(2) 0.1531(2) 0.0184(5) Uani 1 d . .
H23 H -0.737 0.4391 0.1056 0.022 Uiso 1 calc . .
C24 C -0.7535(5) 0.6271(3) 0.1275(2) 0.0157(5) Uani 1 d . .
C25 C -0.6164(5) 0.7570(3) 0.2001(2) 0.0178(5) Uani 1 d . .
H25 H -0.6876 0.8262 0.1844 0.021 Uiso 1 calc . .
C26 C -0.3787(5) 0.7874(3) 0.2947(2) 0.0164(5) Uani 1 d . .
H26 H -0.2881 0.8767 0.3429 0.02 Uiso 1 calc . .
C27 C -1.0087(5) 0.5945(3) 0.0235(2) 0.0204(5) Uani 1 d . .
H27A H -0.9407 0.6073 -0.0448 0.031 Uiso 1 calc . .
H27B H -1.1545 0.6529 0.0549 0.031 Uiso 1 calc . .
H27C H -1.0971 0.502 -0.0074 0.031 Uiso 1 calc . .

loop_
_atom_site_aniso_label
_atom_site_aniso_U_11
_atom_site_aniso_U_22
_atom_site_aniso_U_33
_atom_site_aniso_U_23
_atom_site_aniso_U_13
_atom_site_aniso_U_12
S 0.0138(3) 0.0272(3) 0.0139(3) 0.0118(3) 0.0022(2) 0.0004(2)
O2 0.0169(9) 0.0165(9) 0.0121(8) 0.0063(7) 0.0043(7) 0.0069(7)
O3 0.0120(8) 0.0138(8) 0.0103(7) 0.0036(6) 0.0006(6) 0.0036(6)
O4 0.0123(8) 0.0116(8) 0.0141(8) 0.0047(7) 0.0003(6) 0.0032(6)
O5 0.0107(8) 0.0148(8) 0.0133(8) 0.0064(7) 0.0009(6) 0.0023(7)
O6 0.0178(8) 0.0152(8) 0.0130(8) 0.0037(7) 0.0014(7) 0.0048(7)
C1 0.0131(11) 0.0155(12) 0.0106(11) 0.0059(9) 0.0032(9) 0.0021(9)
C2 0.0129(11) 0.0137(11) 0.0131(11) 0.0055(9) 0.0048(9) 0.0024(9)
C3 0.0119(11) 0.0148(12) 0.0101(10) 0.0045(9) 0.0024(9) 0.0023(9)
C4 0.0119(11) 0.0152(11) 0.0116(10) 0.0067(9) 0.0030(9) 0.0046(9)
C5 0.0116(10) 0.0161(12) 0.0115(10) 0.0060(9) 0.0024(8) 0.0041(9)
C6 0.0143(11) 0.0173(12) 0.0142(11) 0.0063(10) -0.0005(9) 0.0032(10)
C7 0.0144(11) 0.0121(11) 0.0138(11) 0.0044(9) 0.0023(9) 0.0017(9)
C8 0.0123(11) 0.0140(11) 0.0202(12) 0.0090(10) 0.0045(9) -0.0003(9)
C9 0.0197(12) 0.0179(13) 0.0206(13) 0.0090(10) 0.0061(10) 0.0047(10)
C10 0.0207(13) 0.0233(13) 0.0247(14) 0.0148(11) 0.0010(11) 0.0005(11)
C11 0.0212(13) 0.0186(13) 0.0382(16) 0.0183(12) 0.0039(12) 0.0050(11)
C12 0.0273(14) 0.0138(13) 0.0320(15) 0.0072(12) 0.0075(12) 0.0063(11)
C13 0.0214(13) 0.0134(12) 0.0209(13) 0.0055(10) 0.0034(10) 0.0013(10)
C14 0.0130(11) 0.0143(11) 0.0120(11) 0.0061(9) 0.0028(9) 0.0028(9)
C15 0.0138(11) 0.0163(12) 0.0131(11) 0.0064(10) -0.0010(9) 0.0058(9)
C16 0.0236(13) 0.0176(13) 0.0220(13) 0.0074(11) 0.0025(11) 0.0023(11)
C17 0.0257(14) 0.0173(14) 0.0338(16) 0.0061(12) -0.0023(12) 0.0015(12)
C18 0.0267(15) 0.0253(15) 0.0204(14) -0.0033(12) -0.0051(11) 0.0114(12)
C19 0.0296(15) 0.0313(16) 0.0167(13) 0.0045(12) 0.0055(11) 0.0117(13)
C20 0.0233(13) 0.0216(13) 0.0167(12) 0.0072(11) 0.0046(10) 0.0057(11)
C21 0.0132(11) 0.0255(13) 0.0090(10) 0.0093(10) 0.0019(9) 0.0017(10)
C22 0.0214(13) 0.0179(12) 0.0150(11) 0.0090(10) 0.0047(10) 0.0064(10)
C23 0.0201(12) 0.0201(13) 0.0134(11) 0.0069(10) 0.0012(10) -0.0001(10)
C24 0.0148(11) 0.0245(14) 0.0129(11) 0.0112(10) 0.0070(10) 0.0060(10)
C25 0.0189(12) 0.0209(13) 0.0193(12) 0.0125(11) 0.0069(10) 0.0072(10)
C26 0.0177(12) 0.0159(12) 0.0162(12) 0.0073(10) 0.0054(10) 0.0010(10)
C27 0.0192(13) 0.0266(14) 0.0162(12) 0.0107(11) 0.0015(10) 0.0039(11)

loop_
_atom_type_symbol
_atom_type_description
_atom_type_scat_dispersion_real
_atom_type_scat_dispersion_imag
_atom_type_scat_source
S S 0.1246 0.1234 'International Tables Vol C Tables 4.2.6.8 and 6.1.1.4'
O O 0.0106 0.006 'International Tables Vol C Tables 4.2.6.8 and 6.1.1.4'
C C 0.0033 0.0016 'International Tables Vol C Tables 4.2.6.8 and 6.1.1.4'
H H 0 0 'International Tables Vol C Tables 4.2.6.8 and 6.1.1.4'

loop_
_geom_angle_atom_site_label_1
_geom_angle_atom_site_label_2
_geom_angle_atom_site_label_3
_geom_angle
_geom_angle_site_symmetry_1
_geom_angle_site_symmetry_3
C21 S C1 98.10(11) . .
C14 O2 C2 108.93(16) . .
C14 O3 C3 105.60(16) . .
C7 O4 C4 109.89(16) . .
C1 O5 C5 111.79(16) . .
C7 O6 C6 111.01(17) . .
O5 C1 C2 113.49(19) . .
O5 C1 S 113.18(15) . .
C2 C1 S 108.82(15) . .
O5 C1 H1 107 . .
C2 C1 H1 107 . .
S C1 H1 107 . .
O2 C2 C3 102.71(17) . .
O2 C2 C1 108.32(18) . .
C3 C2 C1 116.74(19) . .
O2 C2 H2 109.6 . .
C3 C2 H2 109.6 . .
C1 C2 H2 109.6 . .
O3 C3 C4 113.08(18) . .
O3 C3 C2 101.41(16) . .
C4 C3 C2 112.57(18) . .
O3 C3 H3 109.8 . .
C4 C3 H3 109.8 . .
C2 C3 H3 109.8 . .
O4 C4 C3 109.04(17) . .
O4 C4 C5 109.55(17) . .
C3 C4 C5 109.11(17) . .
O4 C4 H4 109.7 . .
C3 C4 H4 109.7 . .
C5 C4 H4 109.7 . .
O5 C5 C6 109.23(18) . .
O5 C5 C4 107.88(17) . .
C6 C5 C4 109.42(18) . .
O5 C5 H5 110.1 . .
C6 C5 H5 110.1 . .
C4 C5 H5 110.1 . .
O6 C6 C5 108.10(18) . .
O6 C6 H6A 110.1 . .
C5 C6 H6A 110.1 . .
O6 C6 H6B 110.1 . .
C5 C6 H6B 110.1 . .
H6A C6 H6B 108.4 . .
O6 C7 O4 110.99(18) . .
O6 C7 C8 110.11(18) . .
O4 C7 C8 107.41(18) . .
O6 C7 H7 109.4 . .
O4 C7 H7 109.4 . .
C8 C7 H7 109.4 . .
C9 C8 C13 119.8(2) . .
C9 C8 C7 118.4(2) . .
C13 C8 C7 121.8(2) . .
C8 C9 C10 120.4(2) . .
C8 C9 H9 119.8 . .
C10 C9 H9 119.8 . .
C11 C10 C9 119.8(2) . .
C11 C10 H10 120.1 . .
C9 C10 H10 120.1 . .
C12 C11 C10 119.7(2) . .
C12 C11 H11 120.1 . .
C10 C11 H11 120.1 . .
C11 C12 C13 121.0(2) . .
C11 C12 H12 119.5 . .
C13 C12 H12 119.5 . .
C8 C13 C12 119.3(2) . .
C8 C13 H13 120.4 . .
C12 C13 H13 120.4 . .
O3 C14 O2 106.06(16) . .
O3 C14 C15 109.45(18) . .
O2 C14 C15 111.95(18) . .
O3 C14 H14 109.8 . .
O2 C14 H14 109.8 . .
C15 C14 H14 109.8 . .
C20 C15 C16 120.0(2) . .
C20 C15 C14 119.4(2) . .
C16 C15 C14 120.6(2) . .
C17 C16 C15 119.7(2) . .
C17 C16 H16 120.1 . .
C15 C16 H16 120.1 . .
C16 C17 C18 120.4(3) . .
C16 C17 H17 119.8 . .
C18 C17 H17 119.8 . .
C19 C18 C17 119.8(3) . .
C19 C18 H18 120.1 . .
C17 C18 H18 120.1 . .
C18 C19 C20 120.2(3) . .
C18 C19 H19 119.9 . .
C20 C19 H19 119.9 . .
C15 C20 C19 119.8(3) . .
C15 C20 H20 120.1 . .
C19 C20 H20 120.1 . .
C22 C21 C26 119.3(2) . .
C22 C21 S 120.57(18) . .
C26 C21 S 120.10(19) . .
C21 C22 C23 119.9(2) . .
C21 C22 H22 120 . .
C23 C22 H22 120 . .
C24 C23 C22 121.3(2) . .
C24 C23 H23 119.3 . .
C22 C23 H23 119.3 . .
C23 C24 C25 117.9(2) . .
C23 C24 C27 121.0(2) . .
C25 C24 C27 121.0(2) . .
C26 C25 C24 121.3(2) . .
C26 C25 H25 119.3 . .
C24 C25 H25 119.3 . .
C25 C26 C21 120.1(2) . .
C25 C26 H26 119.9 . .
C21 C26 H26 119.9 . .
C24 C27 H27A 109.5 . .
C24 C27 H27B 109.5 . .
H27A C27 H27B 109.5 . .
C24 C27 H27C 109.5 . .
H27A C27 H27C 109.5 . .
H27B C27 H27C 109.5 . .

loop_
_geom_bond_atom_site_label_1
_geom_bond_atom_site_label_2
_geom_bond_distance
_geom_bond_site_symmetry_2
S C21 1.776(2) .
S C1 1.833(2) .
O2 C14 1.432(3) .
O2 C2 1.438(3) .
O3 C14 1.425(3) .
O3 C3 1.438(3) .
O4 C7 1.430(3) .
O4 C4 1.433(3) .
O5 C1 1.416(3) .
O5 C5 1.431(3) .
O6 C7 1.410(3) .
O6 C6 1.437(3) .
C1 C2 1.535(3) .
C1 H1 1 .
C2 C3 1.532(3) .
C2 H2 1 .
C3 C4 1.506(3) .
C3 H3 1 .
C4 C5 1.517(3) .
C4 H4 1 .
C5 C6 1.515(3) .
C5 H5 1 .
C6 H6A 0.99 .
C6 H6B 0.99 .
C7 C8 1.506(3) .
C7 H7 1 .
C8 C9 1.384(3) .
C8 C13 1.391(3) .
C9 C10 1.394(3) .
C9 H9 0.95 .
C10 C11 1.385(4) .
C10 H10 0.95 .
C11 C12 1.376(4) .
C11 H11 0.95 .
C12 C13 1.396(3) .
C12 H12 0.95 .
C13 H13 0.95 .
C14 C15 1.503(3) .
C14 H14 1 .
C15 C20 1.386(3) .
C15 C16 1.387(3) .
C16 C17 1.383(4) .
C16 H16 0.95 .
C17 C18 1.391(4) .
C17 H17 0.95 .
C18 C19 1.372(4) .
C18 H18 0.95 .
C19 C20 1.395(4) .
C19 H19 0.95 .
C20 H20 0.95 .
C21 C22 1.388(3) .
C21 C26 1.390(3) .
C22 C23 1.391(3) .
C22 H22 0.95 .
C23 C24 1.389(3) .
C23 H23 0.95 .
C24 C25 1.393(4) .
C24 C27 1.505(3) .
C25 C26 1.384(3) .
C25 H25 0.95 .
C26 H26 0.95 .
C27 H27A 0.98 .
C27 H27B 0.98 .
C27 H27C 0.98 .
